data_2240043
loop_
_publ_author_name
'Inomata, Masataka'
'Suenaga, Yusaku'

_publ_section_title
;
 Crystal structure of a dinuclear Co^II^ complex with bridging fluoride
 ligands:
 di-\m-fluorido-bis{tris[(6-methylpyridin-2-yl)methyl]amine}dicobalt(II)
 bis(tetrafluoridoborate)
;
_journal_coeditor_code IS5368
_journal_issue 11
_journal_name_full 'Acta Crystallographica Section E'
_journal_page_first m359
_journal_page_last m360
_journal_paper_doi 10.1107/S1600536814021631
_journal_volume 70
_journal_year 2014
_chemical_formula_iupac '[Co2 F2 (C21 H24 N4)2] (B F4)2'
_chemical_formula_moiety 'C42 H48 Co2 F2 N8 2+, 2(B F4 -)'
_chemical_formula_sum 'C42 H48 B2 Co2 F10 N8'
_chemical_formula_weight 994.36
_chemical_name_systematic
;
Di-\m-fluorido-bis{tris[(6-methylpyridin-2-yl)methyl)amine}dicobalt(II)
bis(tetrafluoridoborate)
;
_space_group_crystal_system triclinic
_space_group_IT_number 2
_space_group_name_Hall '-P 1'
_space_group_name_H-M_alt 'P -1'
_symmetry_space_group_name_Hall '-P 1'
_symmetry_space_group_name_H-M 'P -1'
_atom_sites_solution_hydrogens geom
_atom_sites_solution_primary direct
_atom_sites_solution_secondary difmap
_audit_creation_method 'by CrystalStructure 4.1'
_cell_angle_alpha 64.91(5)
_cell_angle_beta 82.04(6)
_cell_angle_gamma 87.98(7)
_cell_formula_units_Z 1
_cell_length_a 8.7884(17)
_cell_length_b 11.334(4)
_cell_length_c 11.897(2)
_cell_measurement_reflns_used 1627
_cell_measurement_temperature 120
_cell_measurement_theta_max 27.47
_cell_measurement_theta_min 3.03
_cell_volume 1062.5(7)
_computing_cell_refinement
;
CrystalClear (Rigaku, 2008)
;
_computing_data_collection
;
CrystalClear (Rigaku, 2008)
;
_computing_data_reduction
;
CrystalClear (Rigaku, 2008)
;
_computing_molecular_graphics
;
CrystalStructure (Rigaku, 2014)
;
_computing_publication_material
;
CrystalStructure (Rigaku, 2014)
;
_computing_structure_refinement
;
SHELXL2013 (Sheldrick, 2008)
;
_computing_structure_solution
;
SIR2011 (Burla <i>et al.</i>,  2012)
;
_diffrn_ambient_temperature 120
_diffrn_detector_area_resol_mean 7.314
_diffrn_measured_fraction_theta_full 0.973
_diffrn_measured_fraction_theta_max 0.944
_diffrn_measurement_device_type 'Rigaku Mercury70'
_diffrn_measurement_method \w
_diffrn_radiation_type 'Mo K\a'
_diffrn_radiation_wavelength 0.71075
_diffrn_reflns_av_R_equivalents 0.0332
_diffrn_reflns_limit_h_max 11
_diffrn_reflns_limit_h_min -9
_diffrn_reflns_limit_k_max 14
_diffrn_reflns_limit_k_min -14
_diffrn_reflns_limit_l_max 15
_diffrn_reflns_limit_l_min -12
_diffrn_reflns_number 8221
_diffrn_reflns_theta_full 25.242
_diffrn_reflns_theta_max 27.506
_diffrn_reflns_theta_min 3.030
_diffrn_standards_number 0
_exptl_absorpt_coefficient_mu 0.868
_exptl_absorpt_correction_T_max 0.917
_exptl_absorpt_correction_T_min 0.787
_exptl_absorpt_correction_type multi-scan
_exptl_absorpt_process_details
;
(<i>REQAB</i>; Rigaku, 1998)
;
_exptl_crystal_colour purple
_exptl_crystal_density_diffrn 1.554
_exptl_crystal_density_method 'not measured'
_exptl_crystal_description platelet
_exptl_crystal_F_000 510.00
_exptl_crystal_size_max 0.200
_exptl_crystal_size_mid 0.200
_exptl_crystal_size_min 0.100
_refine_diff_density_max 0.98
_refine_diff_density_min -0.62
_refine_ls_extinction_method none
_refine_ls_goodness_of_fit_ref 1.013
_refine_ls_hydrogen_treatment constr
_refine_ls_number_parameters 289
_refine_ls_number_reflns 4623
_refine_ls_number_restraints 0
_refine_ls_R_factor_all 0.0703
_refine_ls_R_factor_gt 0.0527
_refine_ls_shift/su_max 0.000
_refine_ls_structure_factor_coef Fsqd
_refine_ls_weighting_details 'w = 1/[\s^2^(Fo^2^)+(0.1000P)^2^+0.0000P] where P=(Fo^2^+2Fc^2^)/3'
_refine_ls_weighting_scheme calc
_refine_ls_wR_factor_gt 0.1398
_refine_ls_wR_factor_ref 0.1569
_reflns_number_gt 3660
_reflns_number_total 4623
_reflns_threshold_expression F^2^>2\s(F^2^)
_cod_data_source_file is5368sup1.cif
_cod_data_source_block I
_cod_database_code 2240043
_cod_database_fobs_code 2240043

loop_
_symmetry_equiv_pos_site_id
_space_group_symop_operation_xyz
1 '+X, +Y, +Z'
2 '-X, -Y, -Z'

loop_
_atom_site_type_symbol
_atom_site_label
_atom_site_fract_x
_atom_site_fract_y
_atom_site_fract_z
_atom_site_U_iso_or_equiv
_atom_site_adp_type
_atom_site_calc_flag
_atom_site_refinement_flags
_atom_site_occupancy
Co Co1 0.03362(4) 0.54291(4) 0.10441(3) 0.01641(16) Uani d . 1
F F1 -0.14216(19) 0.48323(17) 0.05164(15) 0.0185(4) Uani d . 1
F F2 0.4169(3) 0.7066(3) 0.4284(2) 0.0545(7) Uani d . 1
F F3 0.3216(3) 0.8992(3) 0.3089(3) 0.0720(10) Uani d . 1
F F4 0.5502(3) 0.8964(3) 0.3775(2) 0.0501(6) Uani d . 1
F F5 0.5324(3) 0.8204(3) 0.2337(2) 0.0598(8) Uani d . 1
N N1 0.1242(3) 0.3500(3) 0.2284(2) 0.0201(6) Uani d . 1
N N2 -0.0424(3) 0.5803(2) 0.2650(2) 0.0163(5) Uani d . 1
N N3 0.2518(3) 0.5991(3) 0.1259(2) 0.0196(5) Uani d . 1
N N4 0.0363(3) 0.7600(3) -0.0106(2) 0.0200(5) Uani d . 1
C C1 -0.2383(4) 0.7885(4) -0.0223(3) 0.0269(7) Uani d . 1
C C2 -0.0771(4) 0.8417(3) -0.0566(3) 0.0240(7) Uani d . 1
C C3 -0.0463(5) 0.9744(3) -0.1339(3) 0.0323(8) Uani d . 1
C C4 0.1020(5) 1.0247(4) -0.1588(3) 0.0355(9) Uani d . 1
C C5 0.2178(5) 0.9412(4) -0.1059(3) 0.0328(8) Uani d . 1
C C6 0.1820(4) 0.8104(3) -0.0355(3) 0.0236(7) Uani d . 1
C C7 0.3070(4) 0.7150(3) 0.0098(3) 0.0258(7) Uani d . 1
C C8 0.2372(3) 0.6245(3) 0.2389(3) 0.0217(7) Uani d . 1
C C9 0.0739(3) 0.6280(3) 0.2991(3) 0.0173(6) Uani d . 1
C C10 0.0500(4) 0.6739(3) 0.3904(3) 0.0218(7) Uani d . 1
C C11 -0.0988(4) 0.6703(3) 0.4504(3) 0.0237(7) Uani d . 1
C C12 -0.2171(4) 0.6211(3) 0.4182(3) 0.0243(7) Uani d . 1
C C13 -0.1872(4) 0.5767(3) 0.3248(3) 0.0192(6) Uani d . 1
C C14 -0.3157(4) 0.5238(3) 0.2890(3) 0.0246(7) Uani d . 1
C C15 0.3529(3) 0.4882(3) 0.1383(3) 0.0225(7) Uani d . 1
C C16 0.2771(4) 0.3608(3) 0.2283(3) 0.0228(7) Uani d . 1
C C17 0.3622(4) 0.2584(4) 0.3017(3) 0.0317(8) Uani d . 1
C C18 0.2910(5) 0.1365(4) 0.3696(4) 0.0367(9) Uani d . 1
C C19 0.1369(5) 0.1239(4) 0.3671(3) 0.0319(8) Uani d . 1
C C20 0.0532(4) 0.2333(3) 0.2997(3) 0.0247(7) Uani d . 1
C C21 -0.1182(4) 0.2238(4) 0.3075(3) 0.0296(8) Uani d . 1
B B1 0.4541(5) 0.8333(4) 0.3389(4) 0.0308(9) Uani d . 1
H H1A -0.29767 0.83787 -0.09082 0.0323 Uiso calc R 1
H H1B -0.28508 0.79605 0.05397 0.0323 Uiso calc R 1
H H1C -0.23792 0.69658 -0.00753 0.0323 Uiso calc R 1
H H3 -0.12718 1.02968 -0.1692 0.0388 Uiso calc R 1
H H4 0.12426 1.11443 -0.21091 0.0426 Uiso calc R 1
H H5 0.31982 0.97358 -0.11792 0.0394 Uiso calc R 1
H H7A 0.348 0.68666 -0.05641 0.0309 Uiso calc R 1
H H7B 0.39202 0.7586 0.02541 0.0309 Uiso calc R 1
H H8A 0.28931 0.70915 0.21639 0.0261 Uiso calc R 1
H H8B 0.2925 0.5563 0.30206 0.0261 Uiso calc R 1
H H10 0.13352 0.7073 0.41203 0.0261 Uiso calc R 1
H H11 -0.11794 0.7019 0.51321 0.0284 Uiso calc R 1
H H12 -0.31878 0.61724 0.45919 0.0292 Uiso calc R 1
H H14A -0.27778 0.5055 0.21678 0.0295 Uiso calc R 1
H H14B -0.39692 0.58799 0.26711 0.0295 Uiso calc R 1
H H14C -0.35706 0.44322 0.35962 0.0295 Uiso calc R 1
H H15A 0.38062 0.48718 0.05522 0.0270 Uiso calc R 1
H H15B 0.44895 0.49994 0.16765 0.0270 Uiso calc R 1
H H17 0.46723 0.27156 0.30536 0.0381 Uiso calc R 1
H H18 0.34769 0.06351 0.41683 0.0440 Uiso calc R 1
H H19 0.08654 0.04083 0.411 0.0383 Uiso calc R 1
H H21A -0.14588 0.24863 0.22358 0.0355 Uiso calc R 1
H H21B -0.16664 0.28245 0.34239 0.0355 Uiso calc R 1
H H21C -0.15395 0.13398 0.36185 0.0355 Uiso calc R 1

loop_
_atom_site_aniso_label
_atom_site_aniso_U_11
_atom_site_aniso_U_22
_atom_site_aniso_U_33
_atom_site_aniso_U_12
_atom_site_aniso_U_13
_atom_site_aniso_U_23
Co1 0.0172(3) 0.0196(3) 0.0131(2) -0.00145(16) -0.00164(15) -0.00753(17)
F1 0.0178(9) 0.0233(9) 0.0151(8) -0.0020(7) -0.0006(7) -0.0092(7)
F2 0.0382(13) 0.0528(16) 0.0428(14) -0.0055(12) -0.0063(11) 0.0091(12)
F3 0.0525(16) 0.0447(16) 0.138(3) 0.0222(13) -0.0531(18) -0.0473(19)
F4 0.0437(14) 0.0678(18) 0.0561(16) -0.0020(13) -0.0153(12) -0.0399(14)
F5 0.0763(19) 0.0585(17) 0.0446(15) -0.0296(14) 0.0170(13) -0.0271(13)
N1 0.0242(14) 0.0230(14) 0.0158(12) 0.0022(11) -0.0044(10) -0.0106(11)
N2 0.0175(13) 0.0184(13) 0.0122(11) 0.0012(10) -0.0011(9) -0.0061(10)
N3 0.0186(13) 0.0256(14) 0.0151(12) -0.0026(11) -0.0009(10) -0.0092(11)
N4 0.0280(14) 0.0176(13) 0.0139(12) 0.0008(11) -0.0009(10) -0.0068(10)
C1 0.0287(18) 0.0301(19) 0.0240(16) 0.0063(14) -0.0054(14) -0.0133(14)
C2 0.0362(19) 0.0224(16) 0.0147(14) 0.0004(14) -0.0031(13) -0.0093(13)
C3 0.052(2) 0.0202(17) 0.0215(16) 0.0070(16) -0.0100(16) -0.0050(14)
C4 0.058(3) 0.0219(18) 0.0235(17) -0.0070(17) -0.0060(17) -0.0056(14)
C5 0.044(2) 0.0263(18) 0.0262(17) -0.0134(16) 0.0015(15) -0.0098(15)
C6 0.0300(18) 0.0227(16) 0.0174(15) -0.0062(14) -0.0015(13) -0.0079(13)
C7 0.0214(17) 0.0293(18) 0.0220(16) -0.0110(14) 0.0033(13) -0.0074(14)
C8 0.0177(16) 0.0324(18) 0.0216(15) -0.0040(13) -0.0036(12) -0.0171(14)
C9 0.0209(16) 0.0169(14) 0.0128(13) 0.0016(12) -0.0039(11) -0.0046(11)
C10 0.0265(17) 0.0226(16) 0.0177(15) 0.0002(13) -0.0062(12) -0.0090(13)
C11 0.0320(18) 0.0241(17) 0.0186(15) 0.0064(14) -0.0064(13) -0.0121(13)
C12 0.0243(17) 0.0288(18) 0.0160(15) 0.0042(14) -0.0017(12) -0.0064(13)
C13 0.0214(16) 0.0177(15) 0.0156(14) 0.0052(12) -0.0025(12) -0.0048(12)
C14 0.0203(16) 0.0320(18) 0.0214(16) -0.0021(14) 0.0014(12) -0.0122(14)
C15 0.0153(15) 0.0328(18) 0.0263(16) 0.0043(13) -0.0063(12) -0.0184(14)
C16 0.0266(17) 0.0280(17) 0.0189(15) 0.0066(14) -0.0072(13) -0.0142(13)
C17 0.032(2) 0.040(2) 0.0297(18) 0.0147(17) -0.0132(15) -0.0198(17)
C18 0.049(2) 0.036(2) 0.0314(19) 0.0254(19) -0.0175(17) -0.0188(17)
C19 0.052(2) 0.0240(18) 0.0195(16) 0.0086(17) -0.0076(16) -0.0090(14)
C20 0.0370(19) 0.0230(17) 0.0130(14) 0.0015(14) -0.0036(13) -0.0066(13)
C21 0.039(2) 0.0282(18) 0.0187(16) -0.0073(15) 0.0009(14) -0.0081(14)
B1 0.027(2) 0.034(2) 0.035(2) 0.0009(17) -0.0083(17) -0.0169(18)

loop_
_atom_type_symbol
_atom_type_description
_atom_type_scat_dispersion_real
_atom_type_scat_dispersion_imag
_atom_type_scat_source
C C 0.0033 0.0016
;
International Tables for Crystallography
(Vol. C, Tables 4.2.6.8 and 6.1.1.4)
;
H H 0.0000 0.0000
;
International Tables for Crystallography
(Vol. C, Table 6.1.1.4)
;
N N 0.0061 0.0033
;
International Tables for Crystallography
(Vol. C, Tables 4.2.6.8 and 6.1.1.4)
;
Co Co 0.3494 0.9721
;
International Tables for Crystallography
(Vol. C, Tables 4.2.6.8 and 6.1.1.4)
;
B B 0.0013 0.0007
;
International Tables for Crystallography
(Vol. C, Tables 4.2.6.8 and 6.1.1.4)
;
F F 0.0171 0.0103
;
International Tables for Crystallography
(Vol. C, Tables 4.2.6.8 and 6.1.1.4)
;

loop_
_geom_angle_atom_site_label_1
_geom_angle_atom_site_label_2
_geom_angle_atom_site_label_3
_geom_angle
_geom_angle_publ_flag
C2 C1 H1A 109.475 no
C2 C1 H1B 109.475 no
C2 C1 H1C 109.470 no
H1A C1 H1B 109.471 no
H1A C1 H1C 109.471 no
H1B C1 H1C 109.464 no
C2 C3 H3 120.021 no
C4 C3 H3 120.022 no
C3 C4 H4 120.711 no
C5 C4 H4 120.709 no
C4 C5 H5 120.552 no
C6 C5 H5 120.552 no
N3 C7 H7A 109.158 no
N3 C7 H7B 109.159 no
C6 C7 H7A 109.163 no
C6 C7 H7B 109.167 no
H7A C7 H7B 107.874 no
N3 C8 H8A 108.359 no
N3 C8 H8B 108.356 no
C9 C8 H8A 108.352 no
C9 C8 H8B 108.358 no
H8A C8 H8B 107.440 no
C9 C10 H10 120.591 no
C11 C10 H10 120.590 no
C10 C11 H11 120.224 no
C12 C11 H11 120.224 no
C11 C12 H12 120.262 no
C13 C12 H12 120.262 no
C13 C14 H14A 109.477 no
C13 C14 H14B 109.471 no
C13 C14 H14C 109.474 no
H14A C14 H14B 109.469 no
H14A C14 H14C 109.471 no
H14B C14 H14C 109.466 no
N3 C15 H15A 109.251 no
N3 C15 H15B 109.254 no
C16 C15 H15A 109.247 no
C16 C15 H15B 109.257 no
H15A C15 H15B 107.925 no
C16 C17 H17 120.594 no
C18 C17 H17 120.604 no
C17 C18 H18 120.738 no
C19 C18 H18 120.746 no
C18 C19 H19 119.864 no
C20 C19 H19 119.859 no
C20 C21 H21A 109.472 no
C20 C21 H21B 109.469 no
C20 C21 H21C 109.469 no
H21A C21 H21B 109.475 no
H21A C21 H21C 109.474 no
H21B C21 H21C 109.468 no

loop_
_geom_bond_atom_site_label_1
_geom_bond_atom_site_label_2
_geom_bond_site_symmetry_2
_geom_bond_distance
_geom_bond_publ_flag
Co1 F1 . 1.985(2) yes
Co1 F1 2_565 2.098(2) yes
Co1 N1 . 2.249(3) yes
Co1 N2 . 2.143(3) yes
Co1 N3 . 2.124(3) yes
Co1 N4 . 2.251(3) yes
C1 H1A . 0.980 no
C1 H1B . 0.980 no
C1 H1C . 0.980 no
C3 H3 . 0.950 no
C4 H4 . 0.950 no
C5 H5 . 0.950 no
C7 H7A . 0.990 no
C7 H7B . 0.990 no
C8 H8A . 0.990 no
C8 H8B . 0.990 no
C10 H10 . 0.950 no
C11 H11 . 0.950 no
C12 H12 . 0.950 no
C14 H14A . 0.980 no
C14 H14B . 0.980 no
C14 H14C . 0.980 no
C15 H15A . 0.990 no
C15 H15B . 0.990 no
C17 H17 . 0.950 no
C18 H18 . 0.950 no
C19 H19 . 0.950 no
C21 H21A . 0.980 no
C21 H21B . 0.980 no
C21 H21C . 0.980 no

loop_
_geom_hbond_atom_site_label_D
_geom_hbond_atom_site_label_H
_geom_hbond_atom_site_label_A
_geom_hbond_site_symmetry_A
_geom_hbond_distance_DH
_geom_hbond_distance_HA
_geom_hbond_distance_DA
_geom_hbond_angle_DHA
_geom_hbond_publ_flag
C1 H1C F1 . 0.98 2.37 3.298(5) 157 yes
C3 H3 F3 2_575 0.95 2.43 3.296(5) 152 yes
C5 H5 F5 2_675 0.95 2.456 3.231(6) 139 yes
C10 H10 F2 . 0.95 2.52 3.372(5) 149 yes
C10 H10 F3 . 0.95 2.53 3.294(5) 138 yes
C12 H12 F2 1_455 0.95 2.51 3.327(5) 143 yes
C14 H14A F1 . 0.98 2.26 3.220(4) 167 yes
C14 H14C F2 2_566 0.98 2.36 3.287(4) 157 yes

loop_
_geom_torsion_atom_site_label_1
_geom_torsion_atom_site_label_2
_geom_torsion_atom_site_label_3
_geom_torsion_atom_site_label_4
_geom_torsion_site_symmetry_1
_geom_torsion_site_symmetry_3
_geom_torsion_site_symmetry_4
_geom_torsion
_geom_torsion_publ_flag
F1 Co1 F1 Co1 . 2_565 2_565 0.00(8) no
F1 Co1 F1 Co1 2_565 . 2_565 0.00(9) no
F1 Co1 N1 C16 . . . 151.42(17) no
F1 Co1 N1 C20 . . . -29.6(3) no
N1 Co1 F1 Co1 . . 2_565 -86.50(11) no
F1 Co1 N2 C9 . . . -176.69(11) no
F1 Co1 N2 C13 . . . -4.6(2) no
N2 Co1 F1 Co1 . . 2_565 179.51(7) no
F1 Co1 N4 C2 . . . 28.6(3) no
F1 Co1 N4 C6 . . . -150.43(17) no
N4 Co1 F1 Co1 . . 2_565 87.98(12) no
F1 Co1 N1 C16 2_565 . . 73.10(19) no
F1 Co1 N1 C20 2_565 . . -107.9(3) no
N1 Co1 F1 Co1 . 2_565 2_565 100.85(12) no
F1 Co1 N3 C7 2_565 . . 60.13(17) no
F1 Co1 N3 C8 2_565 . . -177.16(14) no
F1 Co1 N3 C15 2_565 . . -57.08(13) no
N3 Co1 F1 Co1 . 2_565 2_565 179.26(9) no
F1 Co1 N4 C2 2_565 . . 107.2(3) no
F1 Co1 N4 C6 2_565 . . -71.84(18) no
N4 Co1 F1 Co1 . 2_565 2_565 -102.42(12) no
N1 Co1 N2 C9 . . . 82.20(16) no
N1 Co1 N2 C13 . . . -105.7(2) no
N2 Co1 N1 C16 . . . -98.0(2) no
N2 Co1 N1 C20 . . . 81.0(3) no
N1 Co1 N3 C7 . . . 149.19(19) no
N1 Co1 N3 C8 . . . -88.09(16) no
N1 Co1 N3 C15 . . . 31.99(13) no
N3 Co1 N1 C16 . . . -14.90(18) no
N3 Co1 N1 C20 . . . 164.1(3) no
N1 Co1 N4 C2 . . . -165.2(2) no
N1 Co1 N4 C6 . . . 15.7(4) no
N4 Co1 N1 C16 . . . -14.8(4) no
N4 Co1 N1 C20 . . . 164.1(2) no
N2 Co1 N3 C7 . . . -119.29(18) no
N2 Co1 N3 C8 . . . 3.42(14) no
N2 Co1 N3 C15 . . . 123.50(14) no
N3 Co1 N2 C9 . . . 3.94(14) no
N3 Co1 N2 C13 . . . 175.99(19) no
N2 Co1 N4 C2 . . . -81.5(3) no
N2 Co1 N4 C6 . . . 99.44(19) no
N4 Co1 N2 C9 . . . -74.66(17) no
N4 Co1 N2 C13 . . . 97.4(2) no
N3 Co1 N4 C2 . . . -165.2(3) no
N3 Co1 N4 C6 . . . 15.79(17) no
N4 Co1 N3 C7 . . . -30.78(17) no
N4 Co1 N3 C8 . . . 91.93(17) no
N4 Co1 N3 C15 . . . -147.99(15) no
Co1 N1 C16 C15 . . . -6.7(4) no
Co1 N1 C16 C17 . . . 176.6(3) no
Co1 N1 C20 C19 . . . 177.9(2) no
Co1 N1 C20 C21 . . . -3.5(5) no
C16 N1 C20 C19 . . . -3.2(5) no
C16 N1 C20 C21 . . . 175.4(3) no
C20 N1 C16 C15 . . . 174.2(3) no
C20 N1 C16 C17 . . . -2.5(5) no
Co1 N2 C9 C8 . . . -10.8(3) no
Co1 N2 C9 C10 . . . 172.26(16) no
Co1 N2 C13 C12 . . . -171.21(15) no
Co1 N2 C13 C14 . . . 8.8(3) no
C9 N2 C13 C12 . . . 0.4(3) no
C9 N2 C13 C14 . . . -179.6(2) no
C13 N2 C9 C8 . . . 176.1(2) no
C13 N2 C9 C10 . . . -0.8(4) no
Co1 N3 C7 C6 . . . 42.6(3) no
Co1 N3 C8 C9 . . . -9.8(3) no
Co1 N3 C15 C16 . . . -46.2(3) no
C7 N3 C8 C9 . . . 109.5(3) no
C8 N3 C7 C6 . . . -78.0(3) no
C7 N3 C15 C16 . . . -161.6(3) no
C15 N3 C7 C6 . . . 157.0(3) no
C8 N3 C15 C16 . . . 72.6(3) no
C15 N3 C8 C9 . . . -126.4(2) no
Co1 N4 C2 C1 . . . 5.2(5) no
Co1 N4 C2 C3 . . . -175.7(2) no
Co1 N4 C6 C5 . . . 179.1(2) no
Co1 N4 C6 C7 . . . 3.4(4) no
C2 N4 C6 C5 . . . -0.1(5) no
C2 N4 C6 C7 . . . -175.8(3) no
C6 N4 C2 C1 . . . -175.9(3) no
C6 N4 C2 C3 . . . 3.3(5) no
N4 C2 C3 C4 . . . -3.3(6) no
C1 C2 C3 C4 . . . 175.8(3) no
C2 C3 C4 C5 . . . 0.1(6) no
C3 C4 C5 C6 . . . 3.0(6) no
C4 C5 C6 N4 . . . -3.1(6) no
C4 C5 C6 C7 . . . 172.5(3) no
N4 C6 C7 N3 . . . -31.1(5) no
C5 C6 C7 N3 . . . 153.1(3) no
N3 C8 C9 N2 . . . 14.5(3) no
N3 C8 C9 C10 . . . -168.5(2) no
N2 C9 C10 C11 . . . 0.4(4) no
C8 C9 C10 C11 . . . -176.5(2) no
C9 C10 C11 C12 . . . 0.4(4) no
C10 C11 C12 C13 . . . -0.8(4) no
C11 C12 C13 N2 . . . 0.4(4) no
C11 C12 C13 C14 . . . -179.6(2) no
N3 C15 C16 N1 . . . 36.2(5) no
N3 C15 C16 C17 . . . -147.1(3) no
N1 C16 C17 C18 . . . 6.0(6) no
C15 C16 C17 C18 . . . -170.5(3) no
C16 C17 C18 C19 . . . -3.7(6) no
C17 C18 C19 C20 . . . -1.7(6) no
C18 C19 C20 N1 . . . 5.4(6) no
C18 C19 C20 C21 . . . -173.2(4) no
